data_1559386
loop_
_publ_author_name
'Li, Qiyao'
'Gong, Junyi'
'Li, Ying'
'Zhang, Ruoyao'
'Wang, Haoran'
'Zhang, Jianquan'
'Yan, He'
'Lam, Jacky W. Y.'
'Sung, Herman H. Y.'
'Williams, Ian D.'
'Kwok, Ryan T. K.'
'Li, Min-Hui'
'Wang, Jianguo'
'Tang, Ben Zhong'

_publ_section_title
;
 Unusual light-driven amplification through unexpected regioselective
 photogeneration of five-membered azaheterocyclic AIEgen.
;
_journal_issue 2
_journal_name_full 'Chemical science'
_journal_page_first 709
_journal_page_last 717
_journal_paper_doi 10.1039/d0sc04725b
_journal_volume 12
_journal_year 2020
_chemical_formula_moiety 'C32 H24 N, B F4'
_chemical_formula_sum 'C32 H24 B F4 N'
_chemical_formula_weight 509.33
_space_group_crystal_system monoclinic
_space_group_IT_number 14
_space_group_name_Hall '-P 2ybc'
_space_group_name_H-M_alt 'P 1 21/c 1'
_atom_sites_solution_hydrogens geom
_atom_sites_solution_primary iterative
_audit_creation_date 2018-01-16
_audit_creation_method
;
Olex2 1.2-alpha
(compiled 2017.12.08 svn.r3473 for OlexSys, GUI svn.r5433)
;
_audit_update_record
;
2020-06-08 deposited with the CCDC.	2020-10-19 downloaded from the CCDC.
;
_cell_angle_alpha 90
_cell_angle_beta 97.2530(10)
_cell_angle_gamma 90
_cell_formula_units_Z 4
_cell_length_a 12.5860(2)
_cell_length_b 15.1416(2)
_cell_length_c 13.4977(2)
_cell_measurement_reflns_used 5556
_cell_measurement_temperature 199.99(10)
_cell_measurement_theta_max 73.2820
_cell_measurement_theta_min 2.9390
_cell_volume 2551.70(7)
_computing_cell_refinement 'CrysAlisPro 1.171.39.27b (Rigaku OD, 2015)'
_computing_data_collection 'CrysAlisPro 1.171.39.27b (Rigaku OD, 2015)'
_computing_data_reduction 'CrysAlisPro 1.171.39.27b (Rigaku OD, 2015)'
_computing_molecular_graphics 'Olex2 (Dolomanov et al., 2009)'
_computing_publication_material 'Olex2 (Dolomanov et al., 2009)'
_computing_structure_refinement 'ShelXL (Sheldrick, 2015)'
_computing_structure_solution 'olex2.solve (Bourhis et al., 2015)'
_diffrn_ambient_environment N~2~
_diffrn_ambient_temperature 199.99(10)
_diffrn_detector 'CCD plate'
_diffrn_measured_fraction_theta_full 0.931
_diffrn_measured_fraction_theta_max 0.993
_diffrn_measurement_details
;
List of Runs (angles in degrees, time in seconds):
  # Type    Start    End  Width  t~exp~   \w     \q     \k     \f   Frames
#--------------------------------------------------------------------------
  1  \w    -10.00  38.00   0.50    0.50    --    0.00  57.00-150.00   96
  2  \w     10.00  35.00   0.50    0.50    --    0.00 -77.00 150.00   50
  3  \w     57.00  86.00   0.50    0.50    --    0.00  57.00-150.00   58
  4  \w    -78.00  -4.00   0.50    0.50    --    0.00 -77.00 150.00  148
  5  \w     15.00 118.00   0.50    2.00    --   98.20 -82.00  90.00  206
  6  \w     18.00 115.00   0.50    2.00    --   98.20 -61.00-180.00  194
  7  \w     73.00 175.00   0.50    2.00    --   98.20  45.00  30.00  204
  8  \w     82.00 188.00   0.50    2.00    --   98.20  45.00 -60.00  212
  9  \w     27.00 115.00   0.50    2.00    --   98.20 -82.00 170.96  176
;
_diffrn_measurement_device 'four-circle diffractometer'
_diffrn_measurement_device_type 'XtaLAB AFC12 (RINC): Kappa single'
_diffrn_measurement_method '\w scans'
_diffrn_orient_matrix_type 'CrysAlisPro convention (1999,Acta A55,543-557)'
_diffrn_orient_matrix_UB_11 0.0172213000
_diffrn_orient_matrix_UB_12 0.1003986000
_diffrn_orient_matrix_UB_13 0.0112805000
_diffrn_orient_matrix_UB_21 -0.0686772000
_diffrn_orient_matrix_UB_22 0.0148607000
_diffrn_orient_matrix_UB_23 -0.1014457000
_diffrn_orient_matrix_UB_31 -0.1010391000
_diffrn_orient_matrix_UB_32 0.0070433000
_diffrn_orient_matrix_UB_33 0.0531397000
_diffrn_radiation_monochromator graphite
_diffrn_radiation_probe x-ray
_diffrn_radiation_type CuK\a
_diffrn_radiation_wavelength 1.54184
_diffrn_reflns_av_R_equivalents 0.0260
_diffrn_reflns_av_unetI/netI 0.0314
_diffrn_reflns_Laue_measured_fraction_full 0.931
_diffrn_reflns_Laue_measured_fraction_max 0.993
_diffrn_reflns_limit_h_max 8
_diffrn_reflns_limit_h_min -14
_diffrn_reflns_limit_k_max 13
_diffrn_reflns_limit_k_min -17
_diffrn_reflns_limit_l_max 15
_diffrn_reflns_limit_l_min -15
_diffrn_reflns_number 10212
_diffrn_reflns_point_group_measured_fraction_full 0.931
_diffrn_reflns_point_group_measured_fraction_max 0.993
_diffrn_reflns_theta_full 67.684
_diffrn_reflns_theta_max 64.999
_diffrn_reflns_theta_min 3.540
_diffrn_source 'fine-focus sealed X-ray tube'
_diffrn_source_type 'Enhance (Cu) X-ray Source'
_exptl_absorpt_coefficient_mu 0.799
_exptl_absorpt_correction_T_max 1.00000
_exptl_absorpt_correction_T_min 0.77811
_exptl_absorpt_correction_type multi-scan
_exptl_absorpt_process_details
;
CrysAlisPro 1.171.39.27b (Rigaku Oxford Diffraction, 2015)
Empirical absorption correction using spherical harmonics,
 implemented in SCALE3 ABSPACK scaling algorithm.
;
_exptl_crystal_colour yellow
_exptl_crystal_colour_primary yellow
_exptl_crystal_density_diffrn 1.326
_exptl_crystal_description block
_exptl_crystal_F_000 1056
_refine_diff_density_max 0.252
_refine_diff_density_min -0.357
_refine_diff_density_rms 0.040
_refine_ls_extinction_method none
_refine_ls_goodness_of_fit_ref 1.026
_refine_ls_hydrogen_treatment constr
_refine_ls_matrix_type full
_refine_ls_number_parameters 344
_refine_ls_number_reflns 4303
_refine_ls_number_restraints 0
_refine_ls_restrained_S_all 1.026
_refine_ls_R_factor_all 0.0515
_refine_ls_R_factor_gt 0.0416
_refine_ls_shift/su_max 0.000
_refine_ls_shift/su_mean 0.000
_refine_ls_structure_factor_coef Fsqd
_refine_ls_weighting_details
;
 w=1/[\s^2^(Fo^2^)+(0.0524P)^2^+0.8650P]
 where P=(Fo^2^+2Fc^2^)/3
;
_refine_ls_weighting_scheme calc
_refine_ls_wR_factor_gt 0.1063
_refine_ls_wR_factor_ref 0.1105
_reflns_Friedel_coverage 0.000
_reflns_number_gt 3689
_reflns_number_total 4303
_reflns_threshold_expression 'I > 2\s(I)'
_cod_data_source_file d0sc04725b2.cif
_cod_data_source_block 20180116a2_1
_cod_depositor_comments
;Adding full bibliography for 1559386--1559390.cif.

 Adding full bibliography for 1559386--1559390.cif.
;
_cod_database_code 1559386
_shelxl_version_number 2013-2
_chemical_oxdiff_formula 'C H O N B F'
_shelx_space_group_comment
;
The symmetry employed for this shelxl refinement is uniquely defined
by the following loop, which should always be used as a source of
symmetry information in preference to the above space-group names.
They are only intended as comments.
;
_reflns_odcompleteness_completeness 98.76
_reflns_odcompleteness_iscentric 1
_reflns_odcompleteness_theta 66.97
_olex2_refinement_description
;
1. Fixed Uiso
 At 1.2 times of:
  All C(H) groups
 At 1.5 times of:
  All C(H,H,H) groups
2.a Aromatic/amide H refined with riding coordinates:
 C7(H7), C10(H10), C13(H13), C14(H14), C15(H15), C16(H16), C17(H17), C18(H18),
 C19(H19), C20(H20), C21(H21), C22(H22), C23(H23), C24(H24), C25(H25), C26(H26),
  C27(H27), C28(H28), C29(H29), C31(H31), C32(H32)
2.b Idealised Me refined as rotating group:
 C30(H30A,H30B,H30C)
;
_olex2_submission_special_instructions 'No special instructions were received'
_oxdiff_exptl_absorpt_empirical_details
;
Empirical correction (ABSPACK) includes:
- Absorption correction using spherical harmonics
- Frame scaling
;
_oxdiff_exptl_absorpt_empirical_full_max 1.492
_oxdiff_exptl_absorpt_empirical_full_min 0.530

loop_
_space_group_symop_operation_xyz
'x, y, z'
'-x, y+1/2, -z+1/2'
'-x, -y, -z'
'x, -y-1/2, z-1/2'

loop_
_atom_site_label
_atom_site_type_symbol
_atom_site_fract_x
_atom_site_fract_y
_atom_site_fract_z
_atom_site_U_iso_or_equiv
_atom_site_adp_type
_atom_site_occupancy
_atom_site_site_symmetry_order
_atom_site_calc_flag
_atom_site_refinement_flags_posn
_atom_site_refinement_flags_adp
_atom_site_refinement_flags_occupancy
_atom_site_disorder_assembly
_atom_site_disorder_group
N1 N 0.34399(9) 0.68283(8) 0.54035(9) 0.0290(3) Uani 1 1 d . . . . .
C1 C 0.49073(12) 0.77383(10) 0.50064(11) 0.0302(3) Uani 1 1 d . . . . .
C2 C 0.26944(12) 0.74635(10) 0.49547(11) 0.0306(3) Uani 1 1 d . . . . .
C3 C 0.30460(12) 0.82303(10) 0.46039(11) 0.0316(3) Uani 1 1 d . . . . .
C4 C 0.41712(12) 0.83809(10) 0.45902(11) 0.0315(3) Uani 1 1 d . . . . .
C5 C 0.22401(12) 0.88970(10) 0.41722(12) 0.0345(4) Uani 1 1 d . . . . .
C6 C 0.45304(11) 0.69880(10) 0.55211(11) 0.0288(3) Uani 1 1 d . . . . .
C7 C 0.30370(12) 0.60495(10) 0.57196(12) 0.0339(3) Uani 1 1 d . . . . .
H7 H 0.2301 0.5958 0.5614 0.041 Uiso 1 1 calc R . . . .
C8 C 0.15350(12) 0.72524(10) 0.49247(12) 0.0335(3) Uani 1 1 d . . . . .
C9 C 0.51899(12) 0.63812(10) 0.61276(11) 0.0319(3) Uani 1 1 d . . . . .
C10 C 0.59922(13) 0.78347(11) 0.48576(12) 0.0363(4) Uani 1 1 d . . . . .
H10 H 0.6482 0.7396 0.5080 0.044 Uiso 1 1 calc R . . . .
C11 C 0.63207(12) 0.65581(10) 0.65621(12) 0.0338(3) Uani 1 1 d . . . . .
C12 C 0.36711(13) 0.54088(10) 0.61794(12) 0.0371(4) Uani 1 1 d . . . . .
C13 C 0.47548(13) 0.56028(10) 0.64141(12) 0.0374(4) Uani 1 1 d . . . . .
H13 H 0.5198 0.5194 0.6776 0.045 Uiso 1 1 calc R . . . .
C14 C 0.09677(14) 0.75783(12) 0.56596(13) 0.0421(4) Uani 1 1 d . . . . .
H14 H 0.1311 0.7927 0.6170 0.051 Uiso 1 1 calc R . . . .
C15 C 0.45476(13) 0.91328(11) 0.41291(12) 0.0381(4) Uani 1 1 d . . . . .
H15 H 0.4067 0.9569 0.3878 0.046 Uiso 1 1 calc R . . . .
C16 C 0.66021(13) 0.73434(11) 0.70645(12) 0.0381(4) Uani 1 1 d . . . . .
H16 H 0.6102 0.7795 0.7071 0.046 Uiso 1 1 calc R . . . .
C17 C 0.56144(14) 0.92293(11) 0.40463(12) 0.0423(4) Uani 1 1 d . . . . .
H17 H 0.5859 0.9737 0.3760 0.051 Uiso 1 1 calc R . . . .
C18 C 0.76254(14) 0.74510(12) 0.75526(13) 0.0447(4) Uani 1 1 d . . . . .
H18 H 0.7815 0.7981 0.7875 0.054 Uiso 1 1 calc R . . . .
C19 C 0.63307(14) 0.85643(12) 0.43918(12) 0.0416(4) Uani 1 1 d . . . . .
H19 H 0.7049 0.8618 0.4304 0.050 Uiso 1 1 calc R . . . .
C20 C 0.17925(14) 0.88412(12) 0.31766(13) 0.0436(4) Uani 1 1 d . . . . .
H20 H 0.2008 0.8397 0.2771 0.052 Uiso 1 1 calc R . . . .
C21 C 0.70781(13) 0.58899(11) 0.65710(14) 0.0428(4) Uani 1 1 d . . . . .
H21 H 0.6900 0.5364 0.6235 0.051 Uiso 1 1 calc R . . . .
C22 C 0.10134(14) 0.67345(12) 0.41601(13) 0.0445(4) Uani 1 1 d . . . . .
H22 H 0.1385 0.6523 0.3656 0.053 Uiso 1 1 calc R . . . .
C23 C 0.19178(14) 0.95697(11) 0.47670(14) 0.0447(4) Uani 1 1 d . . . . .
H23 H 0.2213 0.9613 0.5433 0.054 Uiso 1 1 calc R . . . .
C24 C 0.83725(14) 0.67807(13) 0.75681(14) 0.0473(4) Uani 1 1 d . . . . .
H24 H 0.9057 0.6855 0.7908 0.057 Uiso 1 1 calc R . . . .
C25 C 0.80959(14) 0.60019(13) 0.70768(15) 0.0499(5) Uani 1 1 d . . . . .
H25 H 0.8595 0.5548 0.7085 0.060 Uiso 1 1 calc R . . . .
C26 C -0.01093(15) 0.73860(14) 0.56353(16) 0.0532(5) Uani 1 1 d . . . . .
H26 H -0.0491 0.7612 0.6125 0.064 Uiso 1 1 calc R . . . .
C27 C 0.07075(15) 1.01125(13) 0.33856(16) 0.0532(5) Uani 1 1 d . . . . .
H27 H 0.0190 1.0517 0.3124 0.064 Uiso 1 1 calc R . . . .
C28 C 0.10262(15) 0.94473(13) 0.27907(15) 0.0515(5) Uani 1 1 d . . . . .
H28 H 0.0725 0.9406 0.2127 0.062 Uiso 1 1 calc R . . . .
C29 C 0.11574(15) 1.01770(13) 0.43692(16) 0.0541(5) Uani 1 1 d . . . . .
H29 H 0.0949 1.0631 0.4768 0.065 Uiso 1 1 calc R . . . .
C30 C 0.32142(15) 0.45467(12) 0.64783(16) 0.0518(5) Uani 1 1 d . . . . .
H30A H 0.3268 0.4515 0.7193 0.078 Uiso 1 1 calc GR . . . .
H30B H 0.3607 0.4067 0.6234 0.078 Uiso 1 1 calc GR . . . .
H30C H 0.2476 0.4507 0.6199 0.078 Uiso 1 1 calc GR . . . .
C31 C -0.00609(15) 0.65357(14) 0.41542(16) 0.0549(5) Uani 1 1 d . . . . .
H31 H -0.0407 0.6181 0.3651 0.066 Uiso 1 1 calc R . . . .
C32 C -0.06202(15) 0.68603(14) 0.48879(16) 0.0572(5) Uani 1 1 d . . . . .
H32 H -0.1342 0.6725 0.4880 0.069 Uiso 1 1 calc R . . . .
F1 F 0.38357(12) 0.62537(7) 0.35133(7) 0.0691(4) Uani 1 1 d . . . . .
F2 F 0.34611(12) 0.73752(7) 0.24107(9) 0.0738(4) Uani 1 1 d . . . . .
F3 F 0.43422(12) 0.61754(9) 0.19867(10) 0.0789(4) Uani 1 1 d . . . . .
F4 F 0.26161(13) 0.60708(11) 0.21805(13) 0.0999(5) Uani 1 1 d . . . . .
B1 B 0.35679(18) 0.64790(13) 0.25275(14) 0.0418(5) Uani 1 1 d . . . . .

loop_
_atom_site_aniso_label
_atom_site_aniso_U_11
_atom_site_aniso_U_22
_atom_site_aniso_U_33
_atom_site_aniso_U_23
_atom_site_aniso_U_13
_atom_site_aniso_U_12
N1 0.0284(6) 0.0284(6) 0.0293(6) -0.0008(5) 0.0006(5) -0.0011(5)
C1 0.0327(8) 0.0306(8) 0.0267(7) -0.0041(6) 0.0019(6) -0.0028(6)
C2 0.0298(8) 0.0313(8) 0.0295(7) -0.0009(6) -0.0007(6) 0.0011(6)
C3 0.0332(8) 0.0312(8) 0.0294(7) -0.0015(6) -0.0002(6) -0.0004(6)
C4 0.0342(8) 0.0309(8) 0.0287(7) -0.0037(6) 0.0009(6) -0.0024(6)
C5 0.0310(8) 0.0305(8) 0.0411(8) 0.0047(7) 0.0017(7) -0.0023(6)
C6 0.0283(7) 0.0296(8) 0.0283(7) -0.0054(6) 0.0024(6) -0.0001(6)
C7 0.0290(8) 0.0327(8) 0.0392(8) 0.0017(7) 0.0006(6) -0.0046(6)
C8 0.0304(8) 0.0309(8) 0.0378(8) 0.0057(6) -0.0009(6) -0.0001(6)
C9 0.0308(8) 0.0304(8) 0.0338(8) -0.0027(6) 0.0010(6) 0.0018(6)
C10 0.0332(8) 0.0392(9) 0.0369(8) -0.0016(7) 0.0055(7) -0.0009(7)
C11 0.0295(8) 0.0340(8) 0.0370(8) 0.0026(7) 0.0004(6) 0.0005(6)
C12 0.0368(9) 0.0303(8) 0.0432(9) 0.0006(7) 0.0007(7) -0.0021(7)
C13 0.0355(8) 0.0311(8) 0.0437(9) 0.0030(7) -0.0020(7) 0.0027(7)
C14 0.0392(9) 0.0424(9) 0.0448(9) 0.0003(8) 0.0056(7) -0.0046(7)
C15 0.0427(9) 0.0339(8) 0.0366(8) 0.0041(7) 0.0001(7) -0.0033(7)
C16 0.0330(8) 0.0378(9) 0.0429(9) -0.0032(7) 0.0020(7) 0.0025(7)
C17 0.0482(10) 0.0395(9) 0.0394(9) 0.0044(7) 0.0062(7) -0.0116(8)
C18 0.0372(9) 0.0475(10) 0.0479(10) -0.0071(8) -0.0006(8) -0.0046(8)
C19 0.0356(9) 0.0479(10) 0.0423(9) -0.0017(8) 0.0091(7) -0.0092(7)
C20 0.0418(9) 0.0453(10) 0.0422(9) 0.0034(8) -0.0005(7) 0.0060(8)
C21 0.0343(9) 0.0351(9) 0.0582(10) -0.0014(8) 0.0030(8) 0.0015(7)
C22 0.0367(9) 0.0489(10) 0.0458(9) -0.0049(8) -0.0025(7) -0.0024(8)
C23 0.0456(10) 0.0376(9) 0.0492(10) -0.0009(8) -0.0008(8) 0.0023(8)
C24 0.0283(8) 0.0577(12) 0.0541(10) 0.0014(9) -0.0012(7) -0.0017(8)
C25 0.0319(9) 0.0465(10) 0.0704(12) 0.0037(9) 0.0033(8) 0.0078(8)
C26 0.0419(10) 0.0584(12) 0.0616(12) 0.0048(10) 0.0155(9) -0.0017(9)
C27 0.0389(10) 0.0458(11) 0.0725(13) 0.0155(10) -0.0024(9) 0.0086(8)
C28 0.0439(10) 0.0557(12) 0.0513(11) 0.0131(9) -0.0076(8) 0.0043(9)
C29 0.0503(11) 0.0391(10) 0.0722(13) -0.0022(9) 0.0058(10) 0.0096(8)
C30 0.0448(10) 0.0356(9) 0.0723(13) 0.0118(9) -0.0035(9) -0.0056(8)
C31 0.0396(10) 0.0609(12) 0.0598(12) -0.0043(10) -0.0107(9) -0.0101(9)
C32 0.0311(9) 0.0644(13) 0.0745(14) 0.0103(11) 0.0008(9) -0.0076(9)
F1 0.1235(11) 0.0487(6) 0.0327(5) -0.0001(5) 0.0004(6) 0.0153(7)
F2 0.1240(11) 0.0407(6) 0.0589(7) 0.0081(5) 0.0200(7) 0.0229(7)
F3 0.1102(11) 0.0641(8) 0.0698(8) -0.0025(6) 0.0403(8) 0.0205(7)
F4 0.0846(10) 0.1027(12) 0.1021(11) 0.0260(9) -0.0284(9) -0.0234(9)
B1 0.0561(12) 0.0361(10) 0.0323(9) -0.0001(8) 0.0023(9) 0.0081(9)

loop_
_atom_type_symbol
_atom_type_description
_atom_type_scat_dispersion_real
_atom_type_scat_dispersion_imag
_atom_type_scat_source
C C 0.0181 0.0091 'International Tables Vol C Tables 4.2.6.8 and 6.1.1.4'
H H 0.0000 0.0000 'International Tables Vol C Tables 4.2.6.8 and 6.1.1.4'
B B 0.0090 0.0039 'International Tables Vol C Tables 4.2.6.8 and 6.1.1.4'
F F 0.0727 0.0534 'International Tables Vol C Tables 4.2.6.8 and 6.1.1.4'
N N 0.0311 0.0180 'International Tables Vol C Tables 4.2.6.8 and 6.1.1.4'

loop_
_geom_angle_atom_site_label_1
_geom_angle_atom_site_label_2
_geom_angle_atom_site_label_3
_geom_angle
_geom_angle_site_symmetry_1
_geom_angle_site_symmetry_3
_geom_angle_publ_flag
C6 N1 C2 121.45(12) . . ?
C7 N1 C2 117.57(12) . . ?
C7 N1 C6 120.98(13) . . ?
C4 C1 C6 119.71(14) . . ?
C4 C1 C10 118.06(14) . . ?
C10 C1 C6 122.16(14) . . ?
N1 C2 C8 117.21(13) . . ?
C3 C2 N1 120.17(13) . . ?
C3 C2 C8 122.59(13) . . ?
C2 C3 C4 120.56(14) . . ?
C2 C3 C5 118.75(14) . . ?
C4 C3 C5 120.59(13) . . ?
C1 C4 C3 118.97(14) . . ?
C15 C4 C1 119.54(14) . . ?
C15 C4 C3 121.41(14) . . ?
C20 C5 C3 120.44(14) . . ?
C23 C5 C3 120.19(14) . . ?
C23 C5 C20 119.36(15) . . ?
N1 C6 C1 117.67(13) . . ?
N1 C6 C9 116.79(13) . . ?
C9 C6 C1 125.53(13) . . ?
N1 C7 H7 118.7 . . ?
C12 C7 N1 122.53(14) . . ?
C12 C7 H7 118.7 . . ?
C14 C8 C2 119.75(14) . . ?
C14 C8 C22 119.61(15) . . ?
C22 C8 C2 120.63(15) . . ?
C6 C9 C11 124.53(14) . . ?
C13 C9 C6 119.35(14) . . ?
C13 C9 C11 115.90(14) . . ?
C1 C10 H10 119.6 . . ?
C19 C10 C1 120.82(16) . . ?
C19 C10 H10 119.6 . . ?
C16 C11 C9 121.04(14) . . ?
C21 C11 C9 119.45(14) . . ?
C21 C11 C16 119.06(15) . . ?
C7 C12 C13 117.15(15) . . ?
C7 C12 C30 121.44(15) . . ?
C13 C12 C30 121.30(15) . . ?
C9 C13 C12 122.02(14) . . ?
C9 C13 H13 119.0 . . ?
C12 C13 H13 119.0 . . ?
C8 C14 H14 120.0 . . ?
C26 C14 C8 120.05(17) . . ?
C26 C14 H14 120.0 . . ?
C4 C15 H15 119.6 . . ?
C17 C15 C4 120.70(15) . . ?
C17 C15 H15 119.6 . . ?
C11 C16 H16 120.1 . . ?
C18 C16 C11 119.86(16) . . ?
C18 C16 H16 120.1 . . ?
C15 C17 H17 120.1 . . ?
C15 C17 C19 119.72(15) . . ?
C19 C17 H17 120.1 . . ?
C16 C18 H18 119.6 . . ?
C16 C18 C24 120.85(17) . . ?
C24 C18 H18 119.6 . . ?
C10 C19 C17 120.85(16) . . ?
C10 C19 H19 119.6 . . ?
C17 C19 H19 119.6 . . ?
C5 C20 H20 120.0 . . ?
C28 C20 C5 120.03(17) . . ?
C28 C20 H20 120.0 . . ?
C11 C21 H21 119.8 . . ?
C25 C21 C11 120.43(17) . . ?
C25 C21 H21 119.8 . . ?
C8 C22 H22 120.2 . . ?
C31 C22 C8 119.70(17) . . ?
C31 C22 H22 120.2 . . ?
C5 C23 H23 120.0 . . ?
C29 C23 C5 120.04(17) . . ?
C29 C23 H23 120.0 . . ?
C18 C24 H24 120.3 . . ?
C25 C24 C18 119.46(16) . . ?
C25 C24 H24 120.3 . . ?
C21 C25 H25 119.8 . . ?
C24 C25 C21 120.32(17) . . ?
C24 C25 H25 119.8 . . ?
C14 C26 H26 119.9 . . ?
C32 C26 C14 120.27(18) . . ?
C32 C26 H26 119.9 . . ?
C28 C27 H27 120.1 . . ?
C28 C27 C29 119.86(17) . . ?
C29 C27 H27 120.1 . . ?
C20 C28 H28 119.8 . . ?
C27 C28 C20 120.34(18) . . ?
C27 C28 H28 119.8 . . ?
C23 C29 H29 119.8 . . ?
C27 C29 C23 120.36(18) . . ?
C27 C29 H29 119.8 . . ?
C12 C30 H30A 109.5 . . ?
C12 C30 H30B 109.5 . . ?
C12 C30 H30C 109.5 . . ?
H30A C30 H30B 109.5 . . ?
H30A C30 H30C 109.5 . . ?
H30B C30 H30C 109.5 . . ?
C22 C31 H31 119.8 . . ?
C32 C31 C22 120.41(18) . . ?
C32 C31 H31 119.8 . . ?
C26 C32 H32 120.0 . . ?
C31 C32 C26 119.94(17) . . ?
C31 C32 H32 120.0 . . ?
F1 B1 F4 108.34(17) . . ?
F2 B1 F1 111.45(15) . . ?
F2 B1 F4 109.69(17) . . ?
F3 B1 F1 109.21(16) . . ?
F3 B1 F2 109.71(16) . . ?
F3 B1 F4 108.38(17) . . ?

loop_
_geom_bond_atom_site_label_1
_geom_bond_atom_site_label_2
_geom_bond_distance
_geom_bond_site_symmetry_2
_geom_bond_publ_flag
N1 C2 1.4243(19) . ?
N1 C6 1.3829(19) . ?
N1 C7 1.373(2) . ?
C1 C4 1.410(2) . ?
C1 C6 1.443(2) . ?
C1 C10 1.412(2) . ?
C2 C3 1.350(2) . ?
C2 C8 1.489(2) . ?
C3 C4 1.437(2) . ?
C3 C5 1.496(2) . ?
C4 C15 1.408(2) . ?
C5 C20 1.393(2) . ?
C5 C23 1.389(2) . ?
C6 C9 1.425(2) . ?
C7 H7 0.9300 . ?
C7 C12 1.356(2) . ?
C8 C14 1.384(2) . ?
C8 C22 1.393(2) . ?
C9 C11 1.493(2) . ?
C9 C13 1.375(2) . ?
C10 H10 0.9300 . ?
C10 C19 1.366(2) . ?
C11 C16 1.392(2) . ?
C11 C21 1.389(2) . ?
C12 C13 1.392(2) . ?
C12 C30 1.502(2) . ?
C13 H13 0.9300 . ?
C14 H14 0.9300 . ?
C14 C26 1.383(2) . ?
C15 H15 0.9300 . ?
C15 C17 1.369(2) . ?
C16 H16 0.9300 . ?
C16 C18 1.380(2) . ?
C17 H17 0.9300 . ?
C17 C19 1.392(3) . ?
C18 H18 0.9300 . ?
C18 C24 1.382(3) . ?
C19 H19 0.9300 . ?
C20 H20 0.9300 . ?
C20 C28 1.385(2) . ?
C21 H21 0.9300 . ?
C21 C25 1.384(2) . ?
C22 H22 0.9300 . ?
C22 C31 1.384(3) . ?
C23 H23 0.9300 . ?
C23 C29 1.386(3) . ?
C24 H24 0.9300 . ?
C24 C25 1.376(3) . ?
C25 H25 0.9300 . ?
C26 H26 0.9300 . ?
C26 C32 1.379(3) . ?
C27 H27 0.9300 . ?
C27 C28 1.379(3) . ?
C27 C29 1.380(3) . ?
C28 H28 0.9300 . ?
C29 H29 0.9300 . ?
C30 H30A 0.9600 . ?
C30 H30B 0.9600 . ?
C30 H30C 0.9600 . ?
C31 H31 0.9300 . ?
C31 C32 1.376(3) . ?
C32 H32 0.9300 . ?
F1 B1 1.374(2) . ?
F2 B1 1.371(2) . ?
F3 B1 1.369(2) . ?
F4 B1 1.377(3) . ?

loop_
_geom_torsion_atom_site_label_1
_geom_torsion_atom_site_label_2
_geom_torsion_atom_site_label_3
_geom_torsion_atom_site_label_4
_geom_torsion
_geom_torsion_site_symmetry_1
_geom_torsion_site_symmetry_2
_geom_torsion_site_symmetry_3
_geom_torsion_site_symmetry_4
_geom_torsion_publ_flag
N1 C2 C3 C4 6.0(2) . . . . ?
N1 C2 C3 C5 -177.71(13) . . . . ?
N1 C2 C8 C14 96.01(18) . . . . ?
N1 C2 C8 C22 -84.41(18) . . . . ?
N1 C6 C9 C11 -163.12(14) . . . . ?
N1 C6 C9 C13 11.3(2) . . . . ?
N1 C7 C12 C13 6.2(2) . . . . ?
N1 C7 C12 C30 -177.34(15) . . . . ?
C1 C4 C15 C17 2.6(2) . . . . ?
C1 C6 C9 C11 18.3(2) . . . . ?
C1 C6 C9 C13 -167.31(14) . . . . ?
C1 C10 C19 C17 -0.4(2) . . . . ?
C2 N1 C6 C1 -11.77(19) . . . . ?
C2 N1 C6 C9 169.55(13) . . . . ?
C2 N1 C7 C12 -178.26(14) . . . . ?
C2 C3 C4 C1 -3.9(2) . . . . ?
C2 C3 C4 C15 172.98(14) . . . . ?
C2 C3 C5 C20 -84.85(19) . . . . ?
C2 C3 C5 C23 94.06(19) . . . . ?
C2 C8 C14 C26 179.90(16) . . . . ?
C2 C8 C22 C31 179.08(16) . . . . ?
C3 C2 C8 C14 -82.1(2) . . . . ?
C3 C2 C8 C22 97.51(19) . . . . ?
C3 C4 C15 C17 -174.32(15) . . . . ?
C3 C5 C20 C28 178.28(16) . . . . ?
C3 C5 C23 C29 -178.88(16) . . . . ?
C4 C1 C6 N1 13.6(2) . . . . ?
C4 C1 C6 C9 -167.87(14) . . . . ?
C4 C1 C10 C19 5.0(2) . . . . ?
C4 C3 C5 C20 91.44(19) . . . . ?
C4 C3 C5 C23 -89.65(19) . . . . ?
C4 C15 C17 C19 2.1(2) . . . . ?
C5 C3 C4 C1 179.85(13) . . . . ?
C5 C3 C4 C15 -3.2(2) . . . . ?
C5 C20 C28 C27 0.5(3) . . . . ?
C5 C23 C29 C27 0.7(3) . . . . ?
C6 N1 C2 C3 2.1(2) . . . . ?
C6 N1 C2 C8 -176.02(13) . . . . ?
C6 N1 C7 C12 1.5(2) . . . . ?
C6 C1 C4 C3 -6.0(2) . . . . ?
C6 C1 C4 C15 177.06(13) . . . . ?
C6 C1 C10 C19 -178.18(14) . . . . ?
C6 C9 C11 C16 48.3(2) . . . . ?
C6 C9 C11 C21 -139.44(16) . . . . ?
C6 C9 C13 C12 -3.8(2) . . . . ?
C7 N1 C2 C3 -178.09(14) . . . . ?
C7 N1 C2 C8 3.79(19) . . . . ?
C7 N1 C6 C1 168.43(13) . . . . ?
C7 N1 C6 C9 -10.2(2) . . . . ?
C7 C12 C13 C9 -5.0(2) . . . . ?
C8 C2 C3 C4 -175.98(14) . . . . ?
C8 C2 C3 C5 0.3(2) . . . . ?
C8 C14 C26 C32 0.8(3) . . . . ?
C8 C22 C31 C32 1.2(3) . . . . ?
C9 C11 C16 C18 172.93(16) . . . . ?
C9 C11 C21 C25 -172.03(16) . . . . ?
C10 C1 C4 C3 170.94(13) . . . . ?
C10 C1 C4 C15 -6.0(2) . . . . ?
C10 C1 C6 N1 -163.20(13) . . . . ?
C10 C1 C6 C9 15.3(2) . . . . ?
C11 C9 C13 C12 171.02(15) . . . . ?
C11 C16 C18 C24 -1.4(3) . . . . ?
C11 C21 C25 C24 -0.7(3) . . . . ?
C13 C9 C11 C16 -126.22(17) . . . . ?
C13 C9 C11 C21 46.0(2) . . . . ?
C14 C8 C22 C31 -1.3(3) . . . . ?
C14 C26 C32 C31 -0.9(3) . . . . ?
C15 C17 C19 C10 -3.3(3) . . . . ?
C16 C11 C21 C25 0.4(3) . . . . ?
C16 C18 C24 C25 1.0(3) . . . . ?
C18 C24 C25 C21 0.0(3) . . . . ?
C20 C5 C23 C29 0.0(3) . . . . ?
C21 C11 C16 C18 0.7(2) . . . . ?
C22 C8 C14 C26 0.3(3) . . . . ?
C22 C31 C32 C26 -0.1(3) . . . . ?
C23 C5 C20 C28 -0.6(3) . . . . ?
C28 C27 C29 C23 -0.9(3) . . . . ?
C29 C27 C28 C20 0.3(3) . . . . ?
C30 C12 C13 C9 178.60(16) . . . . ?
